data_4080547
loop_
_publ_author_name
'Mahdi, Tayseer'
'del Castillo, Jon Nathaniel'
'Stephan, Douglas W.'

_publ_section_title
;
 Metal-Free Hydrogenation ofN-Based Heterocycles
;
_journal_issue 6
_journal_name_full Organometallics
_journal_page_first 1971
_journal_paper_doi 10.1021/om4000727
_journal_volume 32
_journal_year 2013
_chemical_formula_sum 'C38 H26 B F15 N2'
_chemical_formula_weight 806.42
_chemical_name_systematic
; 
 ? 
;
_space_group_IT_number 7
_symmetry_cell_setting monoclinic
_symmetry_space_group_name_Hall 'P -2yac'
_symmetry_space_group_name_H-M 'P 1 n 1'
_atom_sites_solution_hydrogens geom
_atom_sites_solution_primary direct
_atom_sites_solution_secondary difmap
_audit_creation_method SHELXL-97
_cell_angle_alpha 90.00
_cell_angle_beta 105.054(2)
_cell_angle_gamma 90.00
_cell_formula_units_Z 2
_cell_length_a 9.9895(4)
_cell_length_b 11.5666(5)
_cell_length_c 15.5410(6)
_cell_measurement_reflns_used 9989
_cell_measurement_temperature 150(2)
_cell_measurement_theta_max 27.91
_cell_measurement_theta_min 2.22
_cell_volume 1734.05(12)
_computing_cell_refinement 'Bruker SMART'
_computing_data_collection 'Bruker SMART'
_computing_data_reduction 'Bruker SAINT'
_computing_molecular_graphics 'Bruker SHELXTL'
_computing_publication_material 'Bruker SHELXTL'
_computing_structure_refinement 'SHELXL-97 (Sheldrick, 1997)'
_computing_structure_solution 'SHELXS-97 (Sheldrick, 1990)'
_diffrn_ambient_temperature 150(2)
_diffrn_measured_fraction_theta_full 0.999
_diffrn_measured_fraction_theta_max 0.999
_diffrn_measurement_device_type 'CCD area detector'
_diffrn_measurement_method 'phi and omega scans'
_diffrn_radiation_monochromator graphite
_diffrn_radiation_source 'fine-focus sealed tube'
_diffrn_radiation_type MoK\a
_diffrn_radiation_wavelength 0.71073
_diffrn_reflns_av_R_equivalents 0.0381
_diffrn_reflns_av_sigmaI/netI 0.0421
_diffrn_reflns_limit_h_max 13
_diffrn_reflns_limit_h_min -13
_diffrn_reflns_limit_k_max 15
_diffrn_reflns_limit_k_min -15
_diffrn_reflns_limit_l_max 20
_diffrn_reflns_limit_l_min -20
_diffrn_reflns_number 31226
_diffrn_reflns_theta_full 28.38
_diffrn_reflns_theta_max 28.38
_diffrn_reflns_theta_min 1.76
_exptl_absorpt_coefficient_mu 0.147
_exptl_absorpt_correction_T_max 0.7457
_exptl_absorpt_correction_T_min 0.7050
_exptl_absorpt_correction_type multi-scan
_exptl_absorpt_process_details sadabs
_exptl_crystal_colour colourless
_exptl_crystal_density_diffrn 1.544
_exptl_crystal_description rod
_exptl_crystal_F_000 816
_exptl_crystal_size_max 0.20
_exptl_crystal_size_mid 0.10
_exptl_crystal_size_min 0.10
_refine_diff_density_max 0.330
_refine_diff_density_min -0.328
_refine_diff_density_rms 0.042
_refine_ls_abs_structure_details 'Flack H D (1983), Acta Cryst. A39, 876-881'
_refine_ls_abs_structure_Flack -0.1(3)
_refine_ls_extinction_method none
_refine_ls_goodness_of_fit_ref 1.011
_refine_ls_hydrogen_treatment mixed
_refine_ls_matrix_type full
_refine_ls_number_parameters 517
_refine_ls_number_reflns 8395
_refine_ls_number_restraints 2
_refine_ls_restrained_S_all 1.011
_refine_ls_R_factor_all 0.0590
_refine_ls_R_factor_gt 0.0400
_refine_ls_shift/su_max 0.000
_refine_ls_shift/su_mean 0.000
_refine_ls_structure_factor_coef Fsqd
_refine_ls_weighting_details 'calc w=1/[\s^2^(Fo^2^)+(0.0453P)^2^+0.1050P] where P=(Fo^2^+2Fc^2^)/3'
_refine_ls_weighting_scheme calc
_refine_ls_wR_factor_gt 0.0813
_refine_ls_wR_factor_ref 0.0893
_reflns_number_gt 6604
_reflns_number_total 8395
_reflns_threshold_expression >2sigma(I)
_cod_data_source_file om4000727_si_003.cif
_cod_data_source_block tm067_0m
_cod_original_sg_symbol_H-M Pn
_cod_database_code 4080547

loop_
_symmetry_equiv_pos_as_xyz
'x, y, z'
'x+1/2, -y, z+1/2'

loop_
_atom_site_label
_atom_site_type_symbol
_atom_site_fract_x
_atom_site_fract_y
_atom_site_fract_z
_atom_site_U_iso_or_equiv
_atom_site_adp_type
_atom_site_occupancy
_atom_site_symmetry_multiplicity
_atom_site_calc_flag
_atom_site_refinement_flags
N1 N 0.86525(18) 0.71670(15) 0.47988(11) 0.0208(3) Uani 1 1 d .
N2 N 0.83170(18) 0.91243(15) 0.37218(11) 0.0260(4) Uani 1 1 d .
H2A H 0.8590 0.9831 0.3645 0.031 Uiso 1 1 calc R
B1 B 0.9789(2) 0.5129(2) 0.68211(14) 0.0196(4) Uani 1 1 d .
F1 F 1.16443(12) 0.48289(12) 0.57202(8) 0.0353(3) Uani 1 1 d .
F2 F 1.24710(15) 0.28374(15) 0.51377(11) 0.0564(4) Uani 1 1 d .
F3 F 1.17659(17) 0.07821(13) 0.57551(12) 0.0626(5) Uani 1 1 d .
F4 F 1.01806(18) 0.07582(12) 0.69364(10) 0.0543(4) Uani 1 1 d .
F5 F 0.93152(15) 0.27239(11) 0.75020(9) 0.0407(3) Uani 1 1 d .
F6 F 0.71964(12) 0.46337(11) 0.55778(7) 0.0312(3) Uani 1 1 d .
F7 F 0.47429(12) 0.42877(12) 0.59302(9) 0.0396(3) Uani 1 1 d .
F8 F 0.44728(14) 0.45098(12) 0.76067(10) 0.0432(3) Uani 1 1 d .
F9 F 0.67505(15) 0.49876(15) 0.89691(9) 0.0500(4) Uani 1 1 d .
F10 F 0.92234(14) 0.52723(14) 0.86510(8) 0.0419(3) Uani 1 1 d .
F11 F 1.03090(13) 0.76180(10) 0.66562(8) 0.0344(3) Uani 1 1 d .
F12 F 1.25406(15) 0.87631(11) 0.75304(8) 0.0425(3) Uani 1 1 d .
F13 F 1.44444(14) 0.77635(13) 0.89146(9) 0.0415(3) Uani 1 1 d .
F14 F 1.40274(12) 0.55311(11) 0.93784(8) 0.0348(3) Uani 1 1 d .
F15 F 1.18544(13) 0.43380(10) 0.84599(8) 0.0303(3) Uani 1 1 d .
C1 C 1.0397(2) 0.38794(17) 0.66104(13) 0.0222(4) Uani 1 1 d .
C2 C 1.1249(2) 0.38295(19) 0.60329(13) 0.0267(4) Uani 1 1 d .
C3 C 1.1704(2) 0.2822(2) 0.57376(15) 0.0361(6) Uani 1 1 d .
C4 C 1.1339(2) 0.1787(2) 0.60365(17) 0.0397(6) Uani 1 1 d .
C5 C 1.0533(2) 0.17735(19) 0.66288(16) 0.0361(6) Uani 1 1 d .
C6 C 1.0090(2) 0.28015(19) 0.69044(13) 0.0290(5) Uani 1 1 d .
C7 C 0.8330(2) 0.49974(17) 0.70913(13) 0.0230(4) Uani 1 1 d .
C8 C 0.7131(2) 0.47347(18) 0.64361(12) 0.0239(4) Uani 1 1 d .
C9 C 0.5859(2) 0.45524(18) 0.65940(15) 0.0290(5) Uani 1 1 d .
C10 C 0.5727(2) 0.46560(19) 0.74459(15) 0.0299(5) Uani 1 1 d .
C11 C 0.6871(2) 0.4916(2) 0.81267(14) 0.0316(5) Uani 1 1 d .
C12 C 0.8134(2) 0.50704(19) 0.79383(13) 0.0280(5) Uani 1 1 d .
C13 C 1.09800(19) 0.58982(17) 0.74932(12) 0.0209(4) Uani 1 1 d .
C14 C 1.1218(2) 0.70521(17) 0.73219(12) 0.0231(4) Uani 1 1 d .
C15 C 1.2350(2) 0.76787(17) 0.77781(14) 0.0273(4) Uani 1 1 d .
C16 C 1.3315(2) 0.71699(19) 0.84727(13) 0.0276(5) Uani 1 1 d .
C17 C 1.3105(2) 0.60541(19) 0.86990(12) 0.0251(4) Uani 1 1 d .
C18 C 1.1971(2) 0.54605(17) 0.82132(12) 0.0219(4) Uani 1 1 d .
C19 C 0.9674(2) 0.74170(18) 0.42489(13) 0.0244(4) Uani 1 1 d .
H19A H 0.9970 0.6661 0.4045 0.029 Uiso 1 1 calc R
C20 C 1.0960(2) 0.8031(2) 0.47952(15) 0.0337(5) Uani 1 1 d .
H20A H 1.1456 0.7523 0.5288 0.040 Uiso 1 1 calc R
H20B H 1.0687 0.8744 0.5058 0.040 Uiso 1 1 calc R
C21 C 1.1920(2) 0.8339(2) 0.42079(18) 0.0432(6) Uani 1 1 d .
H21A H 1.2258 0.7621 0.3989 0.052 Uiso 1 1 calc R
H21B H 1.2733 0.8768 0.4565 0.052 Uiso 1 1 calc R
C22 C 1.1164(3) 0.9078(2) 0.34149(18) 0.0420(6) Uani 1 1 d .
H22A H 1.0877 0.9819 0.3633 0.050 Uiso 1 1 calc R
H22B H 1.1799 0.9255 0.3038 0.050 Uiso 1 1 calc R
C23 C 0.9895(2) 0.8450(2) 0.28634(16) 0.0370(5) Uani 1 1 d .
H23A H 1.0195 0.7750 0.2597 0.044 Uiso 1 1 calc R
H23B H 0.9399 0.8958 0.2371 0.044 Uiso 1 1 calc R
C24 C 0.8906(2) 0.80971(18) 0.34231(13) 0.0248(4) Uani 1 1 d .
H24A H 0.8143 0.7610 0.3054 0.030 Uiso 1 1 calc R
C25 C 0.7880(2) 0.82105(17) 0.50225(13) 0.0219(4) Uani 1 1 d .
H25A H 0.8566 0.8732 0.5423 0.026 Uiso 1 1 calc R
C26 C 0.7227(2) 0.88638(17) 0.41611(13) 0.0227(4) Uani 1 1 d .
H26A H 0.6509 0.8365 0.3763 0.027 Uiso 1 1 calc R
C27 C 0.6828(2) 0.78303(18) 0.55117(13) 0.0267(5) Uani 1 1 d .
C28 C 0.6957(3) 0.8234(2) 0.63771(15) 0.0423(6) Uani 1 1 d .
H28A H 0.7724 0.8700 0.6669 0.051 Uiso 1 1 calc R
C29 C 0.5937(4) 0.7939(3) 0.68054(19) 0.0586(8) Uani 1 1 d .
H29A H 0.6013 0.8208 0.7394 0.070 Uiso 1 1 calc R
C30 C 0.4820(3) 0.7264(3) 0.6386(2) 0.0531(8) Uani 1 1 d .
H30A H 0.4132 0.7076 0.6685 0.064 Uiso 1 1 calc R
C31 C 0.4697(2) 0.6863(2) 0.55385(17) 0.0420(6) Uani 1 1 d .
H31A H 0.3930 0.6394 0.5251 0.050 Uiso 1 1 calc R
C32 C 0.5701(2) 0.71469(19) 0.51051(15) 0.0315(5) Uani 1 1 d .
H32A H 0.5616 0.6868 0.4518 0.038 Uiso 1 1 calc R
C33 C 0.6561(2) 0.99714(18) 0.43578(13) 0.0258(4) Uani 1 1 d .
C34 C 0.5146(2) 1.0149(2) 0.40208(17) 0.0419(6) Uani 1 1 d .
H34A H 0.4582 0.9564 0.3678 0.050 Uiso 1 1 calc R
C35 C 0.4562(3) 1.1188(3) 0.4189(2) 0.0584(8) Uani 1 1 d .
H35A H 0.3596 1.1312 0.3952 0.070 Uiso 1 1 calc R
C36 C 0.5351(3) 1.2032(2) 0.4689(2) 0.0493(7) Uani 1 1 d .
H36A H 0.4935 1.2734 0.4803 0.059 Uiso 1 1 calc R
C37 C 0.6757(3) 1.1862(2) 0.50295(17) 0.0431(6) Uani 1 1 d .
H37A H 0.7313 1.2447 0.5377 0.052 Uiso 1 1 calc R
C38 C 0.7352(2) 1.0835(2) 0.48609(16) 0.0351(5) Uani 1 1 d .
H38A H 0.8320 1.0722 0.5095 0.042 Uiso 1 1 calc R
H1 H 0.9525(18) 0.5643(15) 0.6098(12) 0.010(5) Uiso 1 1 d .
H2 H 0.908(2) 0.6823(19) 0.5319(15) 0.023(5) Uiso 1 1 d .
H3 H 0.808(2) 0.6677(19) 0.4491(14) 0.020(6) Uiso 1 1 d .

loop_
_atom_site_aniso_label
_atom_site_aniso_U_11
_atom_site_aniso_U_22
_atom_site_aniso_U_33
_atom_site_aniso_U_23
_atom_site_aniso_U_13
_atom_site_aniso_U_12
N1 0.0213(8) 0.0201(9) 0.0186(8) 0.0005(7) 0.0008(7) 0.0025(7)
N2 0.0270(9) 0.0191(9) 0.0332(9) 0.0040(7) 0.0100(7) 0.0010(7)
B1 0.0201(11) 0.0210(11) 0.0175(9) 0.0020(8) 0.0044(8) 0.0020(9)
F1 0.0314(7) 0.0421(8) 0.0368(7) -0.0073(6) 0.0169(6) -0.0074(6)
F2 0.0399(8) 0.0702(11) 0.0682(10) -0.0344(8) 0.0305(8) -0.0045(7)
F3 0.0583(10) 0.0429(9) 0.0813(11) -0.0300(8) 0.0083(9) 0.0162(8)
F4 0.0719(10) 0.0231(7) 0.0609(10) 0.0045(7) 0.0047(8) 0.0035(7)
F5 0.0552(9) 0.0301(7) 0.0422(7) 0.0092(6) 0.0221(7) 0.0033(6)
F6 0.0267(6) 0.0407(7) 0.0256(6) -0.0092(5) 0.0057(5) -0.0013(5)
F7 0.0224(6) 0.0465(8) 0.0469(8) -0.0136(6) 0.0034(5) -0.0046(6)
F8 0.0290(7) 0.0511(8) 0.0567(9) -0.0023(7) 0.0239(6) -0.0037(6)
F9 0.0476(9) 0.0775(11) 0.0326(7) -0.0042(7) 0.0244(6) -0.0101(8)
F10 0.0327(7) 0.0700(10) 0.0221(6) -0.0042(6) 0.0056(5) -0.0102(7)
F11 0.0462(8) 0.0220(6) 0.0274(6) 0.0033(5) -0.0042(5) 0.0047(6)
F12 0.0641(9) 0.0216(7) 0.0381(7) -0.0033(5) 0.0068(7) -0.0133(6)
F13 0.0332(7) 0.0466(9) 0.0406(7) -0.0129(6) 0.0024(6) -0.0161(6)
F14 0.0272(7) 0.0437(8) 0.0266(6) -0.0014(6) -0.0054(5) 0.0050(6)
F15 0.0354(6) 0.0250(6) 0.0257(6) 0.0068(5) -0.0008(5) -0.0004(5)
C1 0.0195(9) 0.0235(10) 0.0206(9) -0.0025(8) 0.0000(7) 0.0002(8)
C2 0.0222(10) 0.0319(12) 0.0242(9) -0.0051(9) 0.0029(8) -0.0004(9)
C3 0.0235(11) 0.0469(15) 0.0370(12) -0.0191(11) 0.0064(9) -0.0002(10)
C4 0.0315(13) 0.0348(14) 0.0458(13) -0.0205(11) -0.0027(11) 0.0106(10)
C5 0.0372(13) 0.0239(12) 0.0391(12) -0.0006(10) -0.0044(10) 0.0018(10)
C6 0.0291(11) 0.0315(12) 0.0242(10) 0.0009(9) 0.0033(8) 0.0033(9)
C7 0.0240(10) 0.0189(10) 0.0268(9) 0.0002(8) 0.0078(8) 0.0012(8)
C8 0.0278(11) 0.0220(10) 0.0227(9) -0.0035(8) 0.0079(8) 0.0029(8)
C9 0.0231(10) 0.0251(11) 0.0375(11) -0.0055(9) 0.0058(9) -0.0014(9)
C10 0.0234(11) 0.0269(11) 0.0443(13) 0.0010(9) 0.0174(9) -0.0012(9)
C11 0.0354(12) 0.0347(13) 0.0295(10) -0.0016(9) 0.0171(9) -0.0006(10)
C12 0.0275(11) 0.0318(12) 0.0249(10) -0.0021(9) 0.0069(8) -0.0021(9)
C13 0.0193(9) 0.0244(10) 0.0200(9) -0.0005(8) 0.0073(7) 0.0018(8)
C14 0.0269(11) 0.0230(11) 0.0186(9) -0.0003(8) 0.0044(8) 0.0031(8)
C15 0.0394(12) 0.0195(10) 0.0250(10) -0.0043(8) 0.0120(9) -0.0045(9)
C16 0.0231(10) 0.0326(12) 0.0267(10) -0.0113(9) 0.0060(8) -0.0077(9)
C17 0.0218(10) 0.0325(12) 0.0193(9) -0.0020(8) 0.0021(7) 0.0044(9)
C18 0.0257(10) 0.0200(10) 0.0207(9) 0.0004(8) 0.0074(8) 0.0008(8)
C19 0.0234(10) 0.0236(11) 0.0276(10) 0.0030(8) 0.0094(8) 0.0056(8)
C20 0.0279(11) 0.0328(12) 0.0379(12) 0.0063(10) 0.0044(9) 0.0015(9)
C21 0.0262(12) 0.0485(15) 0.0556(15) 0.0099(12) 0.0118(11) 0.0003(11)
C22 0.0344(13) 0.0425(14) 0.0551(15) 0.0135(12) 0.0224(11) 0.0030(11)
C23 0.0401(13) 0.0349(13) 0.0402(12) 0.0116(11) 0.0179(10) 0.0099(11)
C24 0.0250(10) 0.0254(11) 0.0241(9) 0.0025(8) 0.0070(8) 0.0035(9)
C25 0.0246(10) 0.0175(10) 0.0229(9) -0.0018(8) 0.0048(8) 0.0014(8)
C26 0.0214(10) 0.0209(10) 0.0244(9) 0.0012(8) 0.0034(7) 0.0011(8)
C27 0.0327(12) 0.0211(11) 0.0274(10) 0.0042(8) 0.0100(9) 0.0086(9)
C28 0.0540(16) 0.0440(15) 0.0322(12) -0.0045(11) 0.0172(12) 0.0035(12)
C29 0.086(2) 0.0611(19) 0.0424(15) 0.0011(14) 0.0401(16) 0.0171(18)
C30 0.0517(17) 0.0566(18) 0.0635(18) 0.0216(15) 0.0373(15) 0.0192(15)
C31 0.0329(13) 0.0417(15) 0.0550(16) 0.0178(12) 0.0176(12) 0.0098(11)
C32 0.0311(12) 0.0293(12) 0.0355(11) 0.0081(9) 0.0111(9) 0.0054(10)
C33 0.0266(10) 0.0242(11) 0.0282(10) 0.0048(8) 0.0097(8) 0.0055(9)
C34 0.0314(13) 0.0400(14) 0.0536(15) -0.0063(11) 0.0099(11) 0.0072(11)
C35 0.0359(14) 0.0571(19) 0.083(2) -0.0056(16) 0.0177(14) 0.0219(14)
C36 0.0585(18) 0.0323(14) 0.0654(17) -0.0012(13) 0.0311(15) 0.0180(13)
C37 0.0554(17) 0.0263(12) 0.0504(15) -0.0068(11) 0.0189(13) 0.0016(11)
C38 0.0343(12) 0.0277(12) 0.0422(13) -0.0009(10) 0.0081(10) 0.0032(10)

loop_
_atom_type_symbol
_atom_type_description
_atom_type_scat_dispersion_real
_atom_type_scat_dispersion_imag
_atom_type_scat_source
C C 0.0033 0.0016 'International Tables Vol C Tables 4.2.6.8 and 6.1.1.4'
H H 0.0000 0.0000 'International Tables Vol C Tables 4.2.6.8 and 6.1.1.4'
B B 0.0013 0.0007 'International Tables Vol C Tables 4.2.6.8 and 6.1.1.4'
N N 0.0061 0.0033 'International Tables Vol C Tables 4.2.6.8 and 6.1.1.4'
F F 0.0171 0.0103 'International Tables Vol C Tables 4.2.6.8 and 6.1.1.4'

loop_
_geom_angle_atom_site_label_1
_geom_angle_atom_site_label_2
_geom_angle_atom_site_label_3
_geom_angle
C19 N1 C25 115.61(15)
C24 N2 C26 113.18(16)
C7 B1 C13 116.11(16)
C7 B1 C1 112.00(17)
C13 B1 C1 111.34(16)
C6 C1 C2 113.57(19)
C6 C1 B1 127.06(18)
C2 C1 B1 119.24(18)
F1 C2 C3 116.93(19)
F1 C2 C1 118.80(19)
C3 C2 C1 124.3(2)
F2 C3 C4 119.7(2)
F2 C3 C2 121.0(2)
C4 C3 C2 119.3(2)
F3 C4 C3 120.6(2)
F3 C4 C5 119.9(2)
C3 C4 C5 119.5(2)
F4 C5 C4 120.0(2)
F4 C5 C6 120.5(2)
C4 C5 C6 119.5(2)
F5 C6 C5 116.28(19)
F5 C6 C1 119.87(18)
C5 C6 C1 123.8(2)
C12 C7 C8 113.74(18)
C12 C7 B1 126.77(18)
C8 C7 B1 119.43(17)
F6 C8 C9 116.49(17)
F6 C8 C7 119.11(18)
C9 C8 C7 124.40(18)
F7 C9 C10 119.53(19)
F7 C9 C8 121.38(19)
C10 C9 C8 119.09(19)
F8 C10 C9 119.7(2)
F8 C10 C11 120.7(2)
C9 C10 C11 119.6(2)
F9 C11 C10 119.7(2)
F9 C11 C12 121.0(2)
C10 C11 C12 119.26(19)
F10 C12 C11 115.69(18)
F10 C12 C7 120.38(18)
C11 C12 C7 123.91(19)
C18 C13 C14 112.55(17)
C18 C13 B1 124.67(18)
C14 C13 B1 122.23(16)
F11 C14 C15 115.94(18)
F11 C14 C13 119.66(17)
C15 C14 C13 124.38(18)
F12 C15 C14 120.31(18)
F12 C15 C16 120.11(19)
C14 C15 C16 119.54(19)
F13 C16 C17 120.92(18)
F13 C16 C15 120.3(2)
C17 C16 C15 118.77(18)
F14 C17 C16 120.31(17)
F14 C17 C18 120.29(19)
C16 C17 C18 119.38(18)
F15 C18 C17 116.05(17)
F15 C18 C13 118.66(17)
C17 C18 C13 125.27(18)
N1 C19 C20 111.64(17)
N1 C19 C24 107.81(15)
C20 C19 C24 113.27(17)
C19 C20 C21 110.24(19)
C20 C21 C22 110.91(19)
C23 C22 C21 110.6(2)
C22 C23 C24 112.0(2)
N2 C24 C19 107.96(16)
N2 C24 C23 109.75(17)
C19 C24 C23 110.87(16)
C27 C25 N1 110.12(16)
C27 C25 C26 112.91(16)
N1 C25 C26 108.59(15)
N2 C26 C33 109.94(16)
N2 C26 C25 108.13(15)
C33 C26 C25 110.63(16)
C32 C27 C28 119.4(2)
C32 C27 C25 121.61(18)
C28 C27 C25 118.9(2)
C29 C28 C27 118.7(3)
C30 C29 C28 120.9(2)
C31 C30 C29 120.3(2)
C30 C31 C32 119.4(3)
C31 C32 C27 121.2(2)
C38 C33 C34 118.8(2)
C38 C33 C26 120.66(19)
C34 C33 C26 120.5(2)
C35 C34 C33 119.5(2)
C36 C35 C34 121.1(3)
C35 C36 C37 119.8(2)
C36 C37 C38 119.6(2)
C33 C38 C37 121.1(2)

loop_
_geom_bond_atom_site_label_1
_geom_bond_atom_site_label_2
_geom_bond_distance
N1 C19 1.519(3)
N1 C25 1.520(3)
N2 C24 1.454(3)
N2 C26 1.459(3)
B1 C7 1.625(3)
B1 C13 1.629(3)
B1 C1 1.633(3)
F1 C2 1.352(3)
F2 C3 1.352(3)
F3 C4 1.349(3)
F4 C5 1.349(3)
F5 C6 1.358(3)
F6 C8 1.357(2)
F7 C9 1.343(2)
F8 C10 1.350(2)
F9 C11 1.348(2)
F10 C12 1.356(2)
F11 C14 1.355(2)
F12 C15 1.340(2)
F13 C16 1.347(2)
F14 C17 1.351(2)
F15 C18 1.367(2)
C1 C6 1.389(3)
C1 C2 1.389(3)
C2 C3 1.373(3)
C3 C4 1.368(4)
C4 C5 1.371(4)
C5 C6 1.375(3)
C7 C12 1.383(3)
C7 C8 1.389(3)
C8 C9 1.371(3)
C9 C10 1.370(3)
C10 C11 1.374(3)
C11 C12 1.379(3)
C13 C18 1.383(3)
C13 C14 1.393(3)
C14 C15 1.375(3)
C15 C16 1.379(3)
C16 C17 1.368(3)
C17 C18 1.372(3)
C19 C20 1.520(3)
C19 C24 1.531(3)
C20 C21 1.527(3)
C21 C22 1.529(4)
C22 C23 1.518(4)
C23 C24 1.532(3)
C25 C27 1.514(3)
C25 C26 1.528(3)
C26 C33 1.511(3)
C27 C32 1.386(3)
C27 C28 1.398(3)
C28 C29 1.396(4)
C29 C30 1.379(4)
C30 C31 1.371(4)
C31 C32 1.385(3)
C33 C38 1.383(3)
C33 C34 1.389(3)
C34 C35 1.390(4)
C35 C36 1.364(4)
C36 C37 1.380(4)
C37 C38 1.383(3)
